data_7715099
loop_
_publ_author_name
'Itoh, Chisa'
'Yoshino, Haruka'
'Kitayama, Taku'
'Kosaka, Wataru'
'Miyasaka, Hitoshi'

_publ_section_title
;
 Post-synthetic molecular modifications based on Schiff base condensation
 reactions for designing functional paddlewheel diruthenium(II,II)
 complexes.
;
_journal_issue 2
_journal_name_full 'Dalton transactions (Cambridge, England : 2003)'
_journal_page_first 444
_journal_page_last 448
_journal_paper_doi 10.1039/d3dt03535b
_journal_volume 53
_journal_year 2024
_chemical_formula_moiety '0.67(C68 H59 N4 O14 Ru2), 0.33(C68 H56 N4 O14 Ru2), 1.33(C3 O0.75)'
_chemical_formula_sum 'C72 H58 N4 O15 Ru2'
_chemical_formula_weight 1421.36
_space_group_crystal_system tetragonal
_space_group_IT_number 84
_space_group_name_Hall '-P 4c'
_space_group_name_H-M_alt 'P 42/m'
_atom_sites_solution_hydrogens geom
_atom_sites_solution_primary iterative
_audit_creation_date 2023-11-25
_audit_creation_method
;
Olex2 1.2
(compiled 2018.05.29 svn.r3508 for OlexSys, GUI svn.r5506)
;
_audit_update_record
;
2023-12-25 deposited with the CCDC.	2024-01-12 downloaded from the CCDC.
;
_cell_angle_alpha 90
_cell_angle_beta 90
_cell_angle_gamma 90
_cell_formula_units_Z 6
_cell_length_a 17.6693(7)
_cell_length_b 17.6693(7)
_cell_length_c 32.9554(14)
_cell_measurement_reflns_used 9560
_cell_measurement_temperature 102
_cell_measurement_theta_max 28.3580
_cell_measurement_theta_min 1.6790
_cell_volume 10288.8(7)
_computing_cell_refinement 'CrysAlisPro 1.171.41.89a (Rigaku OD, 2020)'
_computing_data_collection 'CrysAlisPro 1.171.41.89a (Rigaku OD, 2020)'
_computing_data_reduction 'CrysAlisPro 1.171.41.89a (Rigaku OD, 2020)'
_computing_molecular_graphics 'Olex2 (Dolomanov et al., 2009)'
_computing_publication_material 'Olex2 (Dolomanov et al., 2009)'
_computing_structure_refinement 'ShelXL (Sheldrick, 2015)'
_computing_structure_solution 'olex2.solve (Bourhis et al., 2015)'
_diffrn_ambient_temperature 102
_diffrn_detector 'Hybrid Pixel Array Detector'
_diffrn_detector_area_resol_mean 10.0000
_diffrn_detector_type HyPix
_diffrn_measured_fraction_theta_full 0.987
_diffrn_measured_fraction_theta_max 0.987
_diffrn_measurement_details
;
List of Runs (angles in degrees, time in seconds):

  # Type    Start    End  Width  t~exp~   \w     \q     \k     \f   Frames
#--------------------------------------------------------------------------
  1  \w     -5.00  21.00   0.50   14.18    --    4.13   5.00 -40.00   52
  2  \w     10.00  36.00   0.50   14.18    --    4.13 -99.00  90.00   52
  3  \w     -2.00  72.00   0.50   14.18    --    4.13  57.00-150.00  148
;
_diffrn_measurement_device 'four-circle diffractometer'
_diffrn_measurement_device_type 'ROD, Synergy Custom system, HyPix'
_diffrn_measurement_method '\w scans'
_diffrn_orient_matrix_type 'CrysAlisPro convention (1999,Acta A55,543-557)'
_diffrn_orient_matrix_UB_11 0.0258445000
_diffrn_orient_matrix_UB_12 -0.0306805000
_diffrn_orient_matrix_UB_13 0.0009353000
_diffrn_orient_matrix_UB_21 0.0306686000
_diffrn_orient_matrix_UB_22 0.0258372000
_diffrn_orient_matrix_UB_23 0.0009594000
_diffrn_orient_matrix_UB_31 -0.0023970000
_diffrn_orient_matrix_UB_32 0.0001660000
_diffrn_orient_matrix_UB_33 0.0214621000
_diffrn_radiation_monochromator mirror
_diffrn_radiation_probe x-ray
_diffrn_radiation_type MoK\a
_diffrn_radiation_wavelength 0.71073
_diffrn_reflns_av_R_equivalents 0.1099
_diffrn_reflns_av_unetI/netI 0.0665
_diffrn_reflns_Laue_measured_fraction_full 0.987
_diffrn_reflns_Laue_measured_fraction_max 0.987
_diffrn_reflns_limit_h_max 21
_diffrn_reflns_limit_h_min -19
_diffrn_reflns_limit_k_max 19
_diffrn_reflns_limit_k_min -21
_diffrn_reflns_limit_l_max 35
_diffrn_reflns_limit_l_min -39
_diffrn_reflns_number 34899
_diffrn_reflns_point_group_measured_fraction_full 0.987
_diffrn_reflns_point_group_measured_fraction_max 0.987
_diffrn_reflns_theta_full 25.025
_diffrn_reflns_theta_max 25.025
_diffrn_reflns_theta_min 2.578
_diffrn_source 'Rotating-anode X-ray tube'
_diffrn_source_type 'Rigaku (Mo) X-ray Source'
_exptl_absorpt_coefficient_mu 0.508
_exptl_absorpt_correction_T_max 1.00000
_exptl_absorpt_correction_T_min 0.23055
_exptl_absorpt_correction_type multi-scan
_exptl_absorpt_process_details
;
CrysAlisPro 1.171.41.89a (Rigaku Oxford Diffraction, 2020)
Empirical absorption correction using spherical harmonics,
implemented in SCALE3 ABSPACK scaling algorithm.
;
_exptl_crystal_colour brown
_exptl_crystal_colour_primary brown
_exptl_crystal_density_diffrn 1.376
_exptl_crystal_description block
_exptl_crystal_F_000 4356
_exptl_crystal_size_max 0.03
_exptl_crystal_size_mid 0.02
_exptl_crystal_size_min 0.01
_refine_diff_density_max 1.557
_refine_diff_density_min -1.815
_refine_diff_density_rms 0.144
_refine_ls_extinction_method none
_refine_ls_goodness_of_fit_ref 1.049
_refine_ls_hydrogen_treatment constr
_refine_ls_matrix_type full
_refine_ls_number_parameters 681
_refine_ls_number_reflns 9143
_refine_ls_number_restraints 132
_refine_ls_restrained_S_all 1.068
_refine_ls_R_factor_all 0.1290
_refine_ls_R_factor_gt 0.0885
_refine_ls_shift/su_max 0.001
_refine_ls_shift/su_mean 0.000
_refine_ls_structure_factor_coef Fsqd
_refine_ls_weighting_details 'w=1/[\s^2^(Fo^2^)+(0.1354P)^2^+34.2001P] where P=(Fo^2^+2Fc^2^)/3'
_refine_ls_weighting_scheme calc
_refine_ls_wR_factor_gt 0.2181
_refine_ls_wR_factor_ref 0.2576
_reflns_Friedel_coverage 0.000
_reflns_number_gt 6202
_reflns_number_total 9143
_reflns_threshold_expression 'I > 2\s(I)'
_cod_data_source_file d3dt03535b2.cif
_cod_data_source_block Ru-ph(OMe)
_cod_original_cell_volume 10288.8(9)
_cod_database_code 7715099
_shelx_shelxl_version_number 2018/3
_chemical_oxdiff_formula 'Ru2 C68 H72 O14 N4'
_shelx_space_group_comment
;
The symmetry employed for this shelxl refinement is uniquely defined
by the following loop, which should always be used as a source of
symmetry information in preference to the above space-group names.
They are only intended as comments.
;
_shelx_estimated_absorpt_t_max 0.995
_shelx_estimated_absorpt_t_min 0.985
_diffrn_oxdiff_digest_frames
;
013a90126e6446757bb6c6548ad7d4028b00025a422
;
_reflns_odcompleteness_completeness 99.75
_reflns_odcompleteness_iscentric 1
_reflns_odcompleteness_theta 26.32
_olex2_refinement_description
;
1. Fixed Uiso
 At 1.2 times of:
  All C(H) groups, All C(H,H) groups
 At 1.5 times of:
  All C(H,H,H) groups
2. Restrained distances
 O7-C31
 1.54 with sigma of 0.01
 C56-C57
 1.54 with sigma of 0.01
 O12-C57
 1.54 with sigma of 0.01
 C54-C55
 1.54 with sigma of 0.01
 O13-C60
 1.54 with sigma of 0.01
 C53-C61
 3.3 with sigma of 0.01
3. Rigid bond restraints
 O13, C60, C61
 with sigma for 1-2 distances of 0.001 and sigma for 1-3 distances of 0.002
 Ru3, O12, C54, C55, C56, C57
 with sigma for 1-2 distances of 0.001 and sigma for 1-3 distances of 0.002
 Ru1, O7, C31, C32, C33, C34
 with sigma for 1-2 distances of 0.001 and sigma for 1-3 distances of 0.002
 Ru2, O8, C35, C36, C37, C38
 with sigma for 1-2 distances of 0.001 and sigma for 1-3 distances of 0.002
4. Uiso/Uaniso restraints and constraints
O13 \\sim C60 \\sim C61: within 1A with sigma of 0.004 and sigma for terminal
atoms of 0.008
Ru3 \\sim O12 \\sim C54 \\sim C55 \\sim C56 \\sim C57: within 1A with sigma of
0.004 and sigma for terminal atoms of 0.008
Ru1 \\sim O7 \\sim C31 \\sim C32 \\sim C33 \\sim C34: within 1A with sigma of
0.004 and sigma for terminal atoms of 0.008
Ru2 \\sim O8 \\sim C35 \\sim C36 \\sim C37 \\sim C38: within 1A with sigma of
0.004 and sigma for terminal atoms of 0.008
Uanis(O14) \\sim Ueq, Uanis(C58) \\sim Ueq, Uanis(C59) \\sim Ueq, Uanis(C56)
\\sim Ueq, Uanis(C31) \\sim Ueq, Uanis(C55) \\sim Ueq, Uanis(C57) \\sim Ueq,
Uanis(C32) \\sim Ueq, Uanis(C36) \\sim Ueq, Uanis(C37) \\sim Ueq, Uanis(O6)
\\sim Ueq, Uanis(O13) \\sim Ueq, Uanis(C60) \\sim Ueq, Uanis(C61) \\sim Ueq:
with sigma of 0.01 and sigma for terminal atoms of 0.02
5. Others
 Fixed Sof: C31(0.5) H31A(0.5) H31B(0.5) C32(0.5) H32(0.5) H34A(0.5) H34B(0.5)
 H38A(0.5) H38B(0.5) C56(0.5) H56(0.5) O13(0.375) C60(0.75) C61(0.75)
 O14(0.375) C58(0.75) C59(0.75)
6.a Ternary CH refined with riding coordinates:
 C32(H32), C33(H33), C55(H55), C56(H56), C57(H57)
6.b Secondary CH2 refined with riding coordinates:
 C31(H31A,H31B), C34(H34A,H34B), C38(H38A,H38B)
6.c Aromatic/amide H refined with riding coordinates:
 C3(H3), C4(H4), C6(H6), C8(H8), C9(H9), C12(H12), C13(H13), C14(H14),
 C15(H15), C18(H18), C19(H19), C21(H21), C23(H23), C24(H24), C27(H27), C28(H28),
  C29(H29), C30(H30), C35(H35), C36(H36), C37(H37), C41(H41), C42(H42),
 C44(H44), C46(H46), C47(H47), C50(H50), C51(H51), C52(H52), C53(H53), C54(H54)
6.d Idealised Me refined as rotating group:
 C11(H11A,H11B,H11C), C26(H26A,H26B,H26C), C49(H49A,H49B,H49C)
;
_olex2_submission_special_instructions 'No special instructions were received'
_oxdiff_exptl_absorpt_empirical_details
;
Empirical correction (ABSPACK) includes:
- Absorption correction using spherical harmonics
- Frame scaling
;
_oxdiff_exptl_absorpt_empirical_full_max 3.139
_oxdiff_exptl_absorpt_empirical_full_min 0.618

loop_
_space_group_symop_operation_xyz
'x, y, z'
'-x, -y, z'
'-y, x, z+1/2'
'y, -x, z+1/2'
'-x, -y, -z'
'x, y, -z'
'y, -x, -z-1/2'
'-y, x, -z-1/2'

loop_
_atom_site_label
_atom_site_type_symbol
_atom_site_fract_x
_atom_site_fract_y
_atom_site_fract_z
_atom_site_U_iso_or_equiv
_atom_site_adp_type
_atom_site_occupancy
_atom_site_site_symmetry_order
_atom_site_calc_flag
_atom_site_refinement_flags_posn
_atom_site_refinement_flags_adp
_atom_site_refinement_flags_occupancy
_atom_site_disorder_assembly
_atom_site_disorder_group
Ru1 Ru 0.45383(5) 0.69971(4) 0.500000 0.0428(3) Uani 1 2 d S TU P . .
Ru2 Ru 0.53630(5) 0.79798(5) 0.500000 0.0450(3) Uani 1 2 d S TU P . .
O1 O 0.5185(3) 0.6478(3) 0.54425(13) 0.0485(12) Uani 1 1 d . . . . .
O2 O 0.6004(3) 0.7442(3) 0.54328(14) 0.0500(12) Uani 1 1 d . . . . .
O3 O 0.8915(3) 0.4154(4) 0.84396(16) 0.0674(15) Uani 1 1 d . . . . .
O4 O 0.3910(3) 0.7531(3) 0.45595(13) 0.0485(11) Uani 1 1 d . . . . .
O5 O 0.4726(3) 0.8501(3) 0.45586(13) 0.0499(12) Uani 1 1 d . . . . .
O6 O 0.1855(5) 1.0768(4) 0.1307(2) 0.106(2) Uani 1 1 d . U . . .
O7 O 0.3706(5) 0.5975(4) 0.500000 0.0671(19) Uani 1 2 d DS TU P . .
O8 O 0.6197(5) 0.8985(5) 0.500000 0.070(2) Uani 1 2 d S TU P . .
N1 N 0.7286(7) 0.5033(5) 0.7072(3) 0.103(3) Uani 1 1 d . . . . .
N2 N 0.3119(5) 0.9686(4) 0.2730(2) 0.072(2) Uani 1 1 d . . . . .
C1 C 0.5784(4) 0.6815(4) 0.55631(19) 0.0483(17) Uani 1 1 d . . . . .
C2 C 0.6226(5) 0.6443(5) 0.5881(2) 0.059(2) Uani 1 1 d . . . . .
C3 C 0.5967(6) 0.5822(5) 0.6084(2) 0.067(2) Uani 1 1 d . . . . .
H3 H 0.549192 0.560741 0.601235 0.080 Uiso 1 1 calc R . . . .
C4 C 0.6385(7) 0.5507(6) 0.6388(3) 0.083(3) Uani 1 1 d . . . . .
H4 H 0.619904 0.507424 0.652681 0.099 Uiso 1 1 calc R . . . .
C5 C 0.7074(6) 0.5811(6) 0.6494(3) 0.078(3) Uani 1 1 d . . . . .
C6 C 0.7536(8) 0.5516(7) 0.6848(3) 0.097(4) Uani 1 1 d . . . . .
H6 H 0.802911 0.571281 0.689491 0.116 Uiso 1 1 calc R . . . .
C7 C 0.7735(7) 0.4789(6) 0.7407(3) 0.085(3) Uani 1 1 d . . . . .
C8 C 0.7352(7) 0.4520(6) 0.7738(3) 0.088(3) Uani 1 1 d . . . . .
H8 H 0.681650 0.447381 0.772552 0.106 Uiso 1 1 calc R . . . .
C9 C 0.7724(7) 0.4312(6) 0.8091(3) 0.082(3) Uani 1 1 d . . . . .
H9 H 0.744321 0.414127 0.831935 0.098 Uiso 1 1 calc R . . . .
C10 C 0.8502(6) 0.4354(5) 0.8110(2) 0.065(2) Uani 1 1 d . . . . .
C11 C 0.8509(6) 0.3994(6) 0.8806(2) 0.075(3) Uani 1 1 d . . . . .
H11A H 0.821167 0.353034 0.877019 0.112 Uiso 1 1 calc GR . . . .
H11B H 0.817010 0.441640 0.886829 0.112 Uiso 1 1 calc GR . . . .
H11C H 0.886909 0.392444 0.902888 0.112 Uiso 1 1 calc GR . . . .
C12 C 0.8905(6) 0.4584(6) 0.7775(2) 0.077(3) Uani 1 1 d . . . . .
H12 H 0.944219 0.458284 0.778188 0.092 Uiso 1 1 calc R . . . .
C13 C 0.8528(7) 0.4820(6) 0.7424(3) 0.087(3) Uani 1 1 d . . . . .
H13 H 0.880767 0.500089 0.719809 0.105 Uiso 1 1 calc R . . . .
C14 C 0.7346(6) 0.6417(6) 0.6285(3) 0.079(3) Uani 1 1 d . . . . .
H14 H 0.782959 0.662055 0.634863 0.095 Uiso 1 1 calc R . . . .
C15 C 0.6931(5) 0.6722(5) 0.5991(2) 0.068(2) Uani 1 1 d . . . . .
H15 H 0.712494 0.714937 0.585003 0.081 Uiso 1 1 calc R . . . .
C16 C 0.4153(4) 0.8153(4) 0.4425(2) 0.0490(17) Uani 1 1 d . . . . .
C17 C 0.3760(4) 0.8481(4) 0.4070(2) 0.0514(18) Uani 1 1 d . . . . .
C18 C 0.3072(5) 0.8181(5) 0.3933(2) 0.0591(19) Uani 1 1 d . . . . .
H18 H 0.282930 0.779246 0.408324 0.071 Uiso 1 1 calc R . . . .
C19 C 0.2749(5) 0.8443(5) 0.3583(3) 0.066(2) Uani 1 1 d . . . . .
H19 H 0.227586 0.824522 0.349641 0.079 Uiso 1 1 calc R . . . .
C20 C 0.3108(5) 0.9000(5) 0.3352(3) 0.061(2) Uani 1 1 d . . . . .
C21 C 0.2779(5) 0.9227(5) 0.2967(3) 0.067(2) Uani 1 1 d . . . . .
H21 H 0.230014 0.902888 0.288918 0.081 Uiso 1 1 calc R . . . .
C22 C 0.2771(6) 0.9929(5) 0.2373(3) 0.073(3) Uani 1 1 d . . . . .
C23 C 0.2003(7) 1.0119(6) 0.2361(3) 0.085(3) Uani 1 1 d . . . . .
H23 H 0.170748 1.005926 0.259987 0.102 Uiso 1 1 calc R . . . .
C24 C 0.1655(8) 1.0394(6) 0.2009(3) 0.091(3) Uani 1 1 d . . . . .
H24 H 0.112926 1.050781 0.200392 0.109 Uiso 1 1 calc R . . . .
C25 C 0.2094(8) 1.0493(6) 0.1675(3) 0.091(4) Uani 1 1 d . . . . .
C26 C 0.1066(9) 1.0846(8) 0.1270(4) 0.135(6) Uani 1 1 d . . . . .
H26A H 0.093955 1.099139 0.099076 0.202 Uiso 1 1 calc GR . . . .
H26B H 0.088794 1.123860 0.145710 0.202 Uiso 1 1 calc GR . . . .
H26C H 0.082045 1.036443 0.133534 0.202 Uiso 1 1 calc GR . . . .
C27 C 0.2870(7) 1.0300(6) 0.1677(3) 0.086(3) Uani 1 1 d . . . . .
H27 H 0.316517 1.035464 0.143836 0.103 Uiso 1 1 calc R . . . .
C28 C 0.3193(6) 1.0033(5) 0.2027(3) 0.076(3) Uani 1 1 d . . . . .
H28 H 0.371799 0.991735 0.203081 0.091 Uiso 1 1 calc R . . . .
C29 C 0.3768(5) 0.9300(5) 0.3493(2) 0.061(2) Uani 1 1 d . . . . .
H29 H 0.400789 0.968722 0.334009 0.073 Uiso 1 1 calc R . . . .
C30 C 0.4098(5) 0.9062(4) 0.3848(2) 0.060(2) Uani 1 1 d . . . . .
H30 H 0.455248 0.929013 0.394136 0.072 Uiso 1 1 calc R . . . .
C31 C 0.3206(13) 0.5805(12) 0.4641(5) 0.096(4) Uani 0.5 1 d D U . . .
H31A H 0.284875 0.622814 0.459509 0.115 Uiso 0.5 1 calc R . . . .
H31B H 0.351657 0.573886 0.439384 0.115 Uiso 0.5 1 calc R . . . .
C32 C 0.2804(11) 0.5136(10) 0.4725(6) 0.071(3) Uani 0.5 1 d . U . . .
H32 H 0.240126 0.491122 0.454920 0.085 Uiso 0.5 1 calc R . . . .
C33 C 0.3264(8) 0.4731(8) 0.500000 0.077(3) Uani 1 2 d S TU P . .
H33 H 0.326455 0.416520 0.500001 0.092 Uiso 1 2 calc RS T P . .
C34 C 0.4020(8) 0.5177(7) 0.500000 0.086(3) Uani 1 2 d S TU P . .
H34A H 0.432532 0.507224 0.524553 0.103 Uiso 0.5 1 calc R . . . .
H34B H 0.432532 0.507224 0.475447 0.103 Uiso 0.5 1 calc R . . . .
C35 C 0.6996(8) 0.8968(9) 0.500000 0.090(4) Uani 1 2 d S TU P . .
H35 H 0.731132 0.853208 0.500000 0.109 Uiso 1 2 calc RS T P . .
C36 C 0.7220(10) 0.9699(11) 0.500000 0.121(4) Uani 1 2 d S TU P . .
H36 H 0.773729 0.984403 0.500000 0.145 Uiso 1 2 calc RS T P . .
C37 C 0.6670(10) 1.0187(10) 0.500000 0.106(4) Uani 1 2 d S TU P . .
H37 H 0.672363 1.072207 0.500000 0.127 Uiso 1 2 calc RS T P . .
C38 C 0.5955(9) 0.9769(7) 0.500000 0.093(5) Uani 1 2 d S TU P . .
H38A H 0.565221 0.988715 0.524469 0.111 Uiso 0.5 1 calc R . . . .
H38B H 0.565221 0.988715 0.475531 0.111 Uiso 0.5 1 calc R . . . .
Ru3 Ru -0.05161(6) 0.96251(6) 0.000000 0.0627(3) Uani 1 2 d S TU P . .
O9 O -0.0027(3) 0.8964(3) 0.04442(18) 0.0652(14) Uani 1 1 d . . . . .
O10 O 0.0994(3) 0.9704(3) 0.04459(19) 0.0681(15) Uani 1 1 d . . . . .
O11 O 0.3288(5) 0.6408(5) 0.3600(2) 0.104(2) Uani 1 1 d . . . . .
O12 O -0.1581(5) 0.8892(5) 0.000000 0.076(2) Uani 1 2 d DS TU P . .
N3 N 0.2317(4) 0.7817(4) 0.2180(2) 0.0707(19) Uani 1 1 d . . . . .
C39 C 0.0610(5) 0.9163(5) 0.0585(3) 0.063(2) Uani 1 1 d . . . . .
C40 C 0.0922(5) 0.8723(5) 0.0927(3) 0.069(2) Uani 1 1 d . . . . .
C41 C 0.0540(5) 0.8125(5) 0.1091(3) 0.071(2) Uani 1 1 d . . . . .
H41 H 0.007947 0.796259 0.097055 0.086 Uiso 1 1 calc R . . . .
C42 C 0.0814(5) 0.7751(5) 0.1431(3) 0.073(2) Uani 1 1 d . . . . .
H42 H 0.054962 0.732325 0.153362 0.088 Uiso 1 1 calc R . . . .
C43 C 0.1469(5) 0.7994(5) 0.1622(3) 0.068(2) Uani 1 1 d . . . . .
C44 C 0.1727(5) 0.7620(5) 0.1993(3) 0.071(2) Uani 1 1 d . . . . .
H44 H 0.143807 0.721028 0.209729 0.085 Uiso 1 1 calc R . . . .
C45 C 0.2533(6) 0.7455(5) 0.2547(3) 0.074(3) Uani 1 1 d . . . . .
C46 C 0.2057(6) 0.7065(6) 0.2799(3) 0.083(3) Uani 1 1 d . . . . .
H46 H 0.153514 0.703025 0.273179 0.099 Uiso 1 1 calc R . . . .
C47 C 0.2321(6) 0.6715(6) 0.3156(3) 0.081(3) Uani 1 1 d . . . . .
H47 H 0.198265 0.645233 0.333001 0.098 Uiso 1 1 calc R . . . .
C48 C 0.3059(6) 0.6759(7) 0.3244(3) 0.085(3) Uani 1 1 d . . . . .
C49 C 0.4064(7) 0.6448(9) 0.3711(4) 0.124(5) Uani 1 1 d . . . . .
H49A H 0.437751 0.628081 0.348291 0.186 Uiso 1 1 calc GR . . . .
H49B H 0.415520 0.611960 0.394565 0.186 Uiso 1 1 calc GR . . . .
H49C H 0.419308 0.697106 0.378136 0.186 Uiso 1 1 calc GR . . . .
C50 C 0.3554(6) 0.7140(7) 0.3005(4) 0.090(3) Uani 1 1 d . . . . .
H50 H 0.407546 0.716750 0.307427 0.109 Uiso 1 1 calc R . . . .
C51 C 0.3277(5) 0.7496(6) 0.2651(3) 0.081(3) Uani 1 1 d . . . . .
H51 H 0.361667 0.776914 0.248286 0.097 Uiso 1 1 calc R . . . .
C52 C 0.1867(5) 0.8604(5) 0.1461(3) 0.077(3) Uani 1 1 d . . . . .
H52 H 0.231221 0.878369 0.159055 0.093 Uiso 1 1 calc R . . . .
C53 C 0.1603(5) 0.8952(5) 0.1104(3) 0.074(2) Uani 1 1 d D . . . .
H53 H 0.188993 0.934635 0.098311 0.088 Uiso 1 1 calc R . . . .
C54 C -0.1601(8) 0.8193(10) 0.000000 0.137(7) Uani 1 2 d DS TU P . .
H54 H -0.116324 0.788044 0.000000 0.164 Uiso 1 2 calc RS T P . .
C55 C -0.2411(8) 0.7889(11) 0.000000 0.107(4) Uani 1 2 d DS TU P . .
H55 H -0.256949 0.734593 -0.000001 0.128 Uiso 1 2 calc RS T P . .
C56 C -0.2727(16) 0.8523(14) -0.0270(7) 0.128(5) Uani 0.5 1 d D U . . .
H56 H -0.315530 0.852260 -0.046840 0.153 Uiso 0.5 1 calc R . . . .
C57 C -0.2403(6) 0.9167(9) 0.000000 0.113(4) Uani 1 2 d DS TU P . .
H57 H -0.257261 0.970721 0.000000 0.136 Uiso 1 2 calc RS T P . .
O13 O 0.3695(15) 0.9092(16) 0.000000 0.184(7) Uani 0.75 2 d DS TU P . .
C60 C 0.3330(15) 0.8718(14) 0.0368(6) 0.165(7) Uani 0.75 1 d D U . . .
C61 C 0.2477(14) 0.8495(15) 0.0239(5) 0.183(8) Uani 0.75 1 d D U . . .
O14 O 0.500000 1.000000 0.1422(11) 0.238(13) Uani 0.75 2 d S TU P . .
C58 C 0.514(3) 0.910(3) 0.1145(15) 0.272(18) Uani 0.75 1 d . U . . .
C59 C 0.530(3) 0.960(2) 0.0786(15) 0.27(2) Uani 0.75 1 d . U . . .

loop_
_atom_site_aniso_label
_atom_site_aniso_U_11
_atom_site_aniso_U_22
_atom_site_aniso_U_33
_atom_site_aniso_U_23
_atom_site_aniso_U_13
_atom_site_aniso_U_12
Ru1 0.0591(5) 0.0454(5) 0.0240(4) 0.000 0.000 -0.0092(3)
Ru2 0.0592(5) 0.0469(5) 0.0289(4) 0.000 0.000 -0.0094(4)
O1 0.068(3) 0.051(3) 0.027(2) 0.001(2) -0.001(2) -0.009(2)
O2 0.061(3) 0.052(3) 0.037(2) -0.002(2) -0.007(2) -0.010(2)
O3 0.073(4) 0.088(4) 0.041(3) 0.008(3) 0.004(3) 0.018(3)
O4 0.064(3) 0.054(3) 0.028(2) 0.001(2) -0.003(2) -0.010(2)
O5 0.070(3) 0.050(3) 0.029(2) 0.002(2) -0.002(2) -0.006(2)
O6 0.144(6) 0.091(5) 0.083(4) 0.013(4) -0.054(4) 0.009(4)
O7 0.081(5) 0.052(3) 0.068(4) 0.000 0.000 -0.022(2)
O8 0.056(3) 0.056(2) 0.097(6) 0.000 0.000 -0.013(2)
N1 0.161(9) 0.077(6) 0.071(6) -0.001(5) -0.037(6) 0.013(6)
N2 0.089(5) 0.069(5) 0.059(4) 0.013(4) -0.023(4) -0.003(4)
C1 0.067(5) 0.052(4) 0.026(3) -0.006(3) -0.004(3) 0.003(4)
C2 0.079(6) 0.059(5) 0.038(4) -0.006(3) 0.000(4) -0.001(4)
C3 0.090(6) 0.070(5) 0.040(4) 0.003(4) -0.010(4) -0.003(4)
C4 0.113(8) 0.074(6) 0.060(5) 0.010(5) -0.001(5) 0.004(6)
C5 0.099(8) 0.088(7) 0.048(5) -0.006(5) -0.026(5) 0.008(6)
C6 0.144(11) 0.088(8) 0.059(6) 0.004(6) -0.015(6) 0.005(7)
C7 0.112(9) 0.083(7) 0.059(6) -0.004(5) -0.022(6) 0.030(6)
C8 0.116(9) 0.090(7) 0.058(6) 0.003(5) -0.020(6) 0.020(6)
C9 0.102(8) 0.079(6) 0.063(6) 0.003(5) -0.009(5) 0.025(6)
C10 0.087(6) 0.071(5) 0.037(4) -0.002(4) -0.012(4) 0.024(5)
C11 0.092(7) 0.093(7) 0.039(4) 0.003(4) 0.009(4) 0.014(5)
C12 0.094(7) 0.092(7) 0.045(5) -0.005(4) 0.001(5) 0.013(5)
C13 0.135(10) 0.087(7) 0.040(5) -0.001(4) 0.005(5) 0.021(6)
C14 0.085(7) 0.094(7) 0.058(5) 0.002(5) -0.018(5) 0.006(5)
C15 0.079(6) 0.081(6) 0.043(4) -0.006(4) -0.016(4) 0.000(5)
C16 0.058(5) 0.055(4) 0.034(3) -0.002(3) 0.005(3) -0.006(4)
C17 0.065(5) 0.051(4) 0.038(4) -0.001(3) -0.002(3) 0.004(3)
C18 0.061(5) 0.061(5) 0.055(4) 0.008(4) -0.004(4) -0.002(4)
C19 0.066(5) 0.067(5) 0.065(5) 0.012(4) -0.014(4) -0.004(4)
C20 0.075(6) 0.054(5) 0.054(5) 0.000(4) -0.012(4) 0.002(4)
C21 0.080(6) 0.064(5) 0.058(5) 0.015(4) -0.016(4) -0.001(4)
C22 0.100(7) 0.064(5) 0.056(5) 0.007(4) -0.026(5) 0.002(5)
C23 0.111(9) 0.068(6) 0.075(6) 0.010(5) -0.016(6) 0.002(5)
C24 0.122(9) 0.071(6) 0.078(7) 0.004(5) -0.037(7) 0.004(6)
C25 0.129(10) 0.069(6) 0.075(7) 0.012(5) -0.047(7) 0.002(6)
C26 0.180(15) 0.105(9) 0.120(10) -0.011(8) -0.095(10) 0.033(9)
C27 0.120(9) 0.080(7) 0.057(5) 0.014(5) -0.020(6) -0.006(6)
C28 0.095(7) 0.071(6) 0.063(6) 0.014(5) -0.019(5) -0.005(5)
C29 0.083(6) 0.054(5) 0.045(4) 0.011(3) 0.002(4) -0.005(4)
C30 0.076(6) 0.056(5) 0.049(4) 0.010(4) -0.009(4) -0.007(4)
C31 0.112(7) 0.072(6) 0.105(7) 0.013(5) -0.035(6) -0.047(5)
C32 0.080(6) 0.058(6) 0.074(7) -0.008(5) 0.006(5) -0.023(4)
C33 0.083(7) 0.057(4) 0.090(9) 0.000 0.000 -0.027(5)
C34 0.077(5) 0.054(2) 0.126(11) 0.000 0.000 -0.021(3)
C35 0.056(3) 0.087(4) 0.128(12) 0.000 0.000 -0.017(3)
C36 0.076(4) 0.099(6) 0.186(11) 0.000 0.000 -0.040(3)
C37 0.098(6) 0.072(3) 0.147(10) 0.000 0.000 -0.039(3)
C38 0.079(4) 0.052(2) 0.147(14) 0.000 0.000 -0.016(3)
Ru3 0.0564(6) 0.0640(6) 0.0678(6) 0.000 0.000 0.0039(4)
O9 0.070(4) 0.058(3) 0.068(3) 0.004(3) -0.001(3) 0.003(3)
O10 0.057(3) 0.065(4) 0.082(4) 0.008(3) -0.008(3) 0.002(3)
O11 0.104(6) 0.115(6) 0.092(5) -0.021(4) -0.038(5) 0.024(4)
O12 0.067(2) 0.069(3) 0.092(6) 0.000 0.000 -0.004(2)
N3 0.068(5) 0.069(5) 0.075(5) -0.007(4) -0.001(4) 0.007(4)
C39 0.051(5) 0.070(6) 0.067(5) -0.004(4) -0.002(4) 0.001(4)
C40 0.054(5) 0.066(5) 0.088(6) -0.002(5) 0.000(4) 0.009(4)
C41 0.068(6) 0.064(5) 0.082(6) -0.001(5) -0.009(5) -0.005(4)
C42 0.067(6) 0.064(5) 0.089(7) 0.011(5) 0.001(5) 0.000(4)
C43 0.064(5) 0.057(5) 0.083(6) 0.002(4) -0.002(5) 0.007(4)
C44 0.063(6) 0.067(6) 0.083(6) -0.006(5) -0.002(5) 0.007(4)
C45 0.069(6) 0.069(6) 0.085(7) -0.014(5) -0.003(5) 0.006(5)
C46 0.071(6) 0.087(7) 0.091(7) -0.013(6) -0.012(6) 0.013(5)
C47 0.090(7) 0.083(7) 0.072(6) -0.004(5) -0.019(5) 0.009(5)
C48 0.076(7) 0.102(8) 0.077(7) -0.031(6) -0.023(6) 0.017(6)
C49 0.104(9) 0.148(12) 0.119(10) -0.053(9) -0.055(8) 0.043(8)
C50 0.065(6) 0.121(9) 0.085(7) -0.033(7) -0.014(6) 0.017(6)
C51 0.061(6) 0.101(8) 0.079(7) -0.025(6) 0.001(5) 0.006(5)
C52 0.058(5) 0.069(6) 0.105(7) -0.007(5) -0.010(5) 0.013(4)
C53 0.062(5) 0.059(5) 0.100(7) 0.012(5) -0.004(5) 0.006(4)
C54 0.083(5) 0.070(3) 0.26(2) 0.000 0.000 -0.008(3)
C55 0.097(6) 0.097(5) 0.127(9) 0.000 0.000 -0.032(4)
C56 0.109(7) 0.143(8) 0.132(9) 0.027(5) -0.033(8) -0.050(6)
C57 0.064(2) 0.096(5) 0.180(10) 0.000 0.000 -0.004(3)
O13 0.181(10) 0.192(11) 0.178(10) 0.000 0.000 -0.031(8)
C60 0.157(9) 0.177(11) 0.161(10) 0.004(8) -0.019(7) -0.009(9)
C61 0.171(8) 0.180(12) 0.197(12) 0.000(9) -0.023(8) -0.038(9)
O14 0.235(16) 0.246(16) 0.233(16) 0.000 0.000 0.004(10)
C58 0.27(2) 0.27(2) 0.27(2) 0.009(10) -0.006(10) -0.013(10)
C59 0.28(2) 0.27(2) 0.27(2) 0.002(10) 0.006(10) 0.002(10)

loop_
_atom_type_symbol
_atom_type_description
_atom_type_scat_dispersion_real
_atom_type_scat_dispersion_imag
_atom_type_scat_source
C C 0.0033 0.0016 'International Tables Vol C Tables 4.2.6.8 and 6.1.1.4'
H H 0.0000 0.0000 'International Tables Vol C Tables 4.2.6.8 and 6.1.1.4'
N N 0.0061 0.0033 'International Tables Vol C Tables 4.2.6.8 and 6.1.1.4'
O O 0.0106 0.0060 'International Tables Vol C Tables 4.2.6.8 and 6.1.1.4'
Ru Ru -1.2594 0.8363 'International Tables Vol C Tables 4.2.6.8 and 6.1.1.4'

loop_
_geom_angle_atom_site_label_1
_geom_angle_atom_site_label_2
_geom_angle_atom_site_label_3
_geom_angle
_geom_angle_site_symmetry_1
_geom_angle_site_symmetry_3
_geom_angle_publ_flag
Ru2 Ru1 O7 179.1(2) . . ?
O1 Ru1 Ru2 89.13(14) 6_556 . ?
O1 Ru1 Ru2 89.13(14) . . ?
O1 Ru1 O1 89.7(3) . 6_556 ?
O1 Ru1 O7 90.3(2) 6_556 . ?
O1 Ru1 O7 90.3(2) . . ?
O4 Ru1 Ru2 89.75(14) 6_556 . ?
O4 Ru1 Ru2 89.75(14) . . ?
O4 Ru1 O1 90.24(19) . 6_556 ?
O4 Ru1 O1 178.9(2) . . ?
O4 Ru1 O1 178.9(2) 6_556 6_556 ?
O4 Ru1 O1 90.24(19) 6_556 . ?
O4 Ru1 O4 89.8(3) . 6_556 ?
O4 Ru1 O7 90.9(2) 6_556 . ?
O4 Ru1 O7 90.9(2) . . ?
Ru1 Ru2 O8 179.7(2) . . ?
O2 Ru2 Ru1 90.01(14) 6_556 . ?
O2 Ru2 Ru1 90.01(14) . . ?
O2 Ru2 O2 88.0(3) 6_556 . ?
O2 Ru2 O5 178.85(19) . . ?
O2 Ru2 O5 178.85(19) 6_556 6_556 ?
O2 Ru2 O5 91.0(2) . 6_556 ?
O2 Ru2 O5 91.0(2) 6_556 . ?
O2 Ru2 O8 90.2(2) . . ?
O2 Ru2 O8 90.2(2) 6_556 . ?
O5 Ru2 Ru1 89.48(14) 6_556 . ?
O5 Ru2 Ru1 89.48(14) . . ?
O5 Ru2 O5 90.0(3) . 6_556 ?
O5 Ru2 O8 90.3(2) 6_556 . ?
O5 Ru2 O8 90.3(2) . . ?
C1 O1 Ru1 118.0(4) . . ?
C1 O2 Ru2 118.5(4) . . ?
C10 O3 C11 117.3(7) . . ?
C16 O4 Ru1 117.7(5) . . ?
C16 O5 Ru2 117.9(5) . . ?
C25 O6 C26 114.6(11) . . ?
C31 O7 Ru1 121.7(8) . . ?
C31 O7 Ru1 121.7(8) 6_556 . ?
C31 O7 C31 103.3(19) 6_556 . ?
C31 O7 C34 91.7(10) 6_556 . ?
C31 O7 C34 91.7(10) . . ?
C34 O7 Ru1 119.4(7) . . ?
C35 O8 Ru2 128.4(8) . . ?
C35 O8 C38 108.4(10) . . ?
C38 O8 Ru2 123.2(7) . . ?
C6 N1 C7 118.7(12) . . ?
C21 N2 C22 120.2(8) . . ?
O1 C1 C2 117.1(7) . . ?
O2 C1 O1 124.3(6) . . ?
O2 C1 C2 118.5(7) . . ?
C3 C2 C1 122.2(8) . . ?
C3 C2 C15 117.4(8) . . ?
C15 C2 C1 120.4(8) . . ?
C2 C3 H3 119.8 . . ?
C2 C3 C4 120.4(9) . . ?
C4 C3 H3 119.8 . . ?
C3 C4 H4 119.8 . . ?
C3 C4 C5 120.5(10) . . ?
C5 C4 H4 119.8 . . ?
C4 C5 C6 122.6(11) . . ?
C14 C5 C4 119.4(9) . . ?
C14 C5 C6 118.0(10) . . ?
N1 C6 C5 120.9(13) . . ?
N1 C6 H6 119.5 . . ?
C5 C6 H6 119.5 . . ?
C8 C7 N1 116.5(11) . . ?
C8 C7 C13 118.4(9) . . ?
C13 C7 N1 125.1(11) . . ?
C7 C8 H8 119.1 . . ?
C7 C8 C9 121.7(11) . . ?
C9 C8 H8 119.1 . . ?
C8 C9 H9 120.1 . . ?
C10 C9 C8 119.8(10) . . ?
C10 C9 H9 120.1 . . ?
O3 C10 C9 123.9(8) . . ?
O3 C10 C12 116.3(9) . . ?
C12 C10 C9 119.7(8) . . ?
O3 C11 H11A 109.5 . . ?
O3 C11 H11B 109.5 . . ?
O3 C11 H11C 109.5 . . ?
H11A C11 H11B 109.5 . . ?
H11A C11 H11C 109.5 . . ?
H11B C11 H11C 109.5 . . ?
C10 C12 H12 119.8 . . ?
C10 C12 C13 120.4(10) . . ?
C13 C12 H12 119.8 . . ?
C7 C13 H13 120.1 . . ?
C12 C13 C7 119.8(10) . . ?
C12 C13 H13 120.1 . . ?
C5 C14 H14 120.2 . . ?
C15 C14 C5 119.5(10) . . ?
C15 C14 H14 120.2 . . ?
C2 C15 H15 118.6 . . ?
C14 C15 C2 122.8(9) . . ?
C14 C15 H15 118.6 . . ?
O4 C16 O5 125.0(7) . . ?
O4 C16 C17 117.4(7) . . ?
O5 C16 C17 117.5(6) . . ?
C18 C17 C16 121.0(7) . . ?
C30 C17 C16 120.2(7) . . ?
C30 C17 C18 118.7(7) . . ?
C17 C18 H18 119.8 . . ?
C19 C18 C17 120.5(8) . . ?
C19 C18 H18 119.8 . . ?
C18 C19 H19 119.8 . . ?
C18 C19 C20 120.5(8) . . ?
C20 C19 H19 119.8 . . ?
C19 C20 C21 119.2(8) . . ?
C29 C20 C19 118.6(8) . . ?
C29 C20 C21 122.2(8) . . ?
N2 C21 C20 121.4(8) . . ?
N2 C21 H21 119.3 . . ?
C20 C21 H21 119.3 . . ?
N2 C22 C23 121.7(9) . . ?
C28 C22 N2 120.2(10) . . ?
C28 C22 C23 118.0(8) . . ?
C22 C23 H23 118.9 . . ?
C22 C23 C24 122.2(11) . . ?
C24 C23 H23 118.9 . . ?
C23 C24 H24 121.1 . . ?
C25 C24 C23 117.7(12) . . ?
C25 C24 H24 121.1 . . ?
O6 C25 C27 112.9(12) . . ?
C24 C25 O6 125.8(12) . . ?
C24 C25 C27 121.2(9) . . ?
O6 C26 H26A 109.5 . . ?
O6 C26 H26B 109.5 . . ?
O6 C26 H26C 109.5 . . ?
H26A C26 H26B 109.5 . . ?
H26A C26 H26C 109.5 . . ?
H26B C26 H26C 109.5 . . ?
C25 C27 H27 120.2 . . ?
C28 C27 C25 119.5(11) . . ?
C28 C27 H27 120.2 . . ?
C22 C28 H28 119.4 . . ?
C27 C28 C22 121.2(10) . . ?
C27 C28 H28 119.4 . . ?
C20 C29 H29 118.9 . . ?
C20 C29 C30 122.3(8) . . ?
C30 C29 H29 118.9 . . ?
C17 C30 H30 120.3 . . ?
C29 C30 C17 119.4(8) . . ?
C29 C30 H30 120.3 . . ?
O7 C31 H31A 110.1 . . ?
O7 C31 H31B 110.1 . . ?
H31A C31 H31B 108.4 . . ?
C32 C31 O7 108.1(14) . . ?
C32 C31 H31A 110.1 . . ?
C32 C31 H31B 110.1 . . ?
C31 C32 C32 101.3(10) . 6_556 ?
C31 C32 H32 125.4 . . ?
C31 C32 C33 105.1(15) . . ?
C32 C32 H32 125.4 6_556 . ?
C33 C32 C32 50.1(8) . 6_556 ?
C33 C32 H32 125.4 . . ?
C32 C33 C32 79.8(17) 6_556 . ?
C32 C33 H33 120.5 . . ?
C32 C33 H33 120.5 6_556 . ?
C32 C33 C34 103.8(10) . . ?
C32 C33 C34 103.8(10) 6_556 . ?
C34 C33 H33 120.5 . . ?
O7 C34 C33 99.1(10) . . ?
O7 C34 H34A 112.0 . . ?
O7 C34 H34B 112.0 . . ?
C33 C34 H34A 112.0 . . ?
C33 C34 H34B 112.0 . . ?
H34A C34 H34B 109.6 . . ?
O8 C35 H35 127.1 . . ?
C36 C35 O8 105.7(14) . . ?
C36 C35 H35 127.1 . . ?
C35 C36 H36 122.7 . . ?
C37 C36 C35 114.6(15) . . ?
C37 C36 H36 122.7 . . ?
C36 C37 H37 126.0 . . ?
C36 C37 C38 108.1(15) . . ?
C38 C37 H37 126.0 . . ?
O8 C38 C37 103.1(13) . . ?
O8 C38 H38A 111.1 . . ?
O8 C38 H38B 111.1 . . ?
C37 C38 H38A 111.1 . . ?
C37 C38 H38B 111.1 . . ?
H38A C38 H38B 109.1 . . ?
Ru3 Ru3 O12 178.5(2) 5_575 . ?
O9 Ru3 Ru3 89.63(17) 6 5_575 ?
O9 Ru3 Ru3 89.63(17) . 5_575 ?
O9 Ru3 O9 90.4(3) 6 . ?
O9 Ru3 O10 179.2(2) 6 2_575 ?
O9 Ru3 O10 179.2(2) . 5_575 ?
O9 Ru3 O10 89.5(2) 6 5_575 ?
O9 Ru3 O10 89.5(2) . 2_575 ?
O9 Ru3 O12 91.4(2) 6 . ?
O9 Ru3 O12 91.4(2) . . ?
O10 Ru3 Ru3 89.61(17) 2_575 5_575 ?
O10 Ru3 Ru3 89.61(17) 5_575 5_575 ?
O10 Ru3 O10 90.6(3) 2_575 5_575 ?
O10 Ru3 O12 89.4(2) 2_575 . ?
O10 Ru3 O12 89.4(2) 5_575 . ?
C39 O9 Ru3 118.4(6) . . ?
C39 O10 Ru3 118.4(5) . 5_575 ?
C48 O11 C49 118.5(11) . . ?
C54 O12 Ru3 126.2(9) . . ?
C54 O12 C57 106.9(11) . . ?
C57 O12 Ru3 126.9(8) . . ?
C44 N3 C45 121.0(9) . . ?
O9 C39 C40 117.8(8) . . ?
O10 C39 O9 123.7(8) . . ?
O10 C39 C40 118.5(8) . . ?
C41 C40 C39 121.6(8) . . ?
C41 C40 C53 118.9(9) . . ?
C53 C40 C39 119.3(8) . . ?
C40 C41 H41 119.5 . . ?
C40 C41 C42 121.1(9) . . ?
C42 C41 H41 119.5 . . ?
C41 C42 H42 119.7 . . ?
C43 C42 C41 120.7(9) . . ?
C43 C42 H42 119.7 . . ?
C42 C43 C44 120.0(9) . . ?
C42 C43 C52 119.2(9) . . ?
C52 C43 C44 120.8(9) . . ?
N3 C44 C43 122.8(9) . . ?
N3 C44 H44 118.6 . . ?
C43 C44 H44 118.6 . . ?
C46 C45 N3 125.3(9) . . ?
C51 C45 N3 116.8(10) . . ?
C51 C45 C46 117.9(10) . . ?
C45 C46 H46 119.2 . . ?
C45 C46 C47 121.6(10) . . ?
C47 C46 H46 119.2 . . ?
C46 C47 H47 120.7 . . ?
C48 C47 C46 118.6(11) . . ?
C48 C47 H47 120.7 . . ?
C47 C48 O11 116.2(11) . . ?
C47 C48 C50 122.2(11) . . ?
C50 C48 O11 121.6(10) . . ?
O11 C49 H49A 109.5 . . ?
O11 C49 H49B 109.5 . . ?
O11 C49 H49C 109.5 . . ?
H49A C49 H49B 109.5 . . ?
H49A C49 H49C 109.5 . . ?
H49B C49 H49C 109.5 . . ?
C48 C50 H50 120.8 . . ?
C48 C50 C51 118.4(10) . . ?
C51 C50 H50 120.8 . . ?
C45 C51 C50 121.4(11) . . ?
C45 C51 H51 119.3 . . ?
C50 C51 H51 119.3 . . ?
C43 C52 H52 120.3 . . ?
C43 C52 C53 119.4(9) . . ?
C53 C52 H52 120.3 . . ?
C40 C53 C52 120.6(9) . . ?
C40 C53 H53 119.7 . . ?
C52 C53 H53 119.7 . . ?
O12 C54 H54 123.9 . . ?
O12 C54 C55 112.2(15) . . ?
C55 C54 H54 123.9 . . ?
C54 C55 H55 126.8 . . ?
C54 C55 C56 94.8(13) . 6 ?
C54 C55 C56 94.8(13) . . ?
C56 C55 H55 126.8 . . ?
C56 C55 H55 126.8 6 . ?
C56 C55 C56 71(2) . 6 ?
C55 C56 C56 54.6(10) . 6 ?
C55 C56 H56 130.8 . . ?
C55 C56 C57 93.9(16) . . ?
C56 C56 H56 130.8 6 . ?
C57 C56 C56 55.1(11) . 6 ?
C57 C56 H56 130.8 . . ?
O12 C57 C56 96.7(14) . . ?
O12 C57 C56 96.7(14) . 6 ?
O12 C57 H57 126.0 . . ?
C56 C57 C56 70(2) . 6 ?
C56 C57 H57 126.0 6 . ?
C56 C57 H57 126.0 . . ?
C60 O13 C60 105(3) . 6 ?
O13 C60 C61 107(2) . . ?
C61 C61 C60 105.2(9) 6 . ?
C58 O14 C58 121(4) . 2_675 ?
C59 C58 O14 85(3) . . ?
C58 C59 C59 111(3) . 2_675 ?

loop_
_geom_bond_atom_site_label_1
_geom_bond_atom_site_label_2
_geom_bond_distance
_geom_bond_site_symmetry_2
_geom_bond_publ_flag
Ru1 Ru2 2.2667(11) . ?
Ru1 O1 2.067(5) . ?
Ru1 O1 2.067(5) 6_556 ?
Ru1 O4 2.057(5) . ?
Ru1 O4 2.057(5) 6_556 ?
Ru1 O7 2.328(7) . ?
Ru2 O2 2.054(5) 6_556 ?
Ru2 O2 2.054(5) . ?
Ru2 O5 2.057(5) 6_556 ?
Ru2 O5 2.057(5) . ?
Ru2 O8 2.308(8) . ?
O1 C1 1.278(9) . ?
O2 C1 1.250(9) . ?
O3 C10 1.355(9) . ?
O3 C11 1.431(10) . ?
O4 C16 1.261(8) . ?
O5 C16 1.263(9) . ?
O6 C25 1.373(12) . ?
O6 C26 1.406(16) . ?
O7 C31 1.507(9) 6_556 ?
O7 C31 1.507(9) . ?
O7 C34 1.515(16) . ?
O8 C35 1.413(16) . ?
O8 C38 1.449(16) . ?
N1 C6 1.214(14) . ?
N1 C7 1.426(13) . ?
N2 C21 1.274(11) . ?
N2 C22 1.395(10) . ?
C1 C2 1.463(10) . ?
C2 C3 1.364(12) . ?
C2 C15 1.388(12) . ?
C3 H3 0.9500 . ?
C3 C4 1.364(13) . ?
C4 H4 0.9500 . ?
C4 C5 1.376(14) . ?
C5 C6 1.516(14) . ?
C5 C14 1.362(14) . ?
C6 H6 0.9500 . ?
C7 C8 1.369(15) . ?
C7 C13 1.403(16) . ?
C8 H8 0.9500 . ?
C8 C9 1.385(13) . ?
C9 H9 0.9500 . ?
C9 C10 1.380(14) . ?
C10 C12 1.375(13) . ?
C11 H11A 0.9800 . ?
C11 H11B 0.9800 . ?
C11 H11C 0.9800 . ?
C12 H12 0.9500 . ?
C12 C13 1.397(13) . ?
C13 H13 0.9500 . ?
C14 H14 0.9500 . ?
C14 C15 1.330(12) . ?
C15 H15 0.9500 . ?
C16 C17 1.477(10) . ?
C17 C18 1.401(11) . ?
C17 C30 1.395(11) . ?
C18 H18 0.9500 . ?
C18 C19 1.367(11) . ?
C19 H19 0.9500 . ?
C19 C20 1.396(12) . ?
C20 C21 1.455(11) . ?
C20 C29 1.361(12) . ?
C21 H21 0.9500 . ?
C22 C23 1.399(15) . ?
C22 C28 1.374(14) . ?
C23 H23 0.9500 . ?
C23 C24 1.401(13) . ?
C24 H24 0.9500 . ?
C24 C25 1.358(17) . ?
C25 C27 1.412(16) . ?
C26 H26A 0.9800 . ?
C26 H26B 0.9800 . ?
C26 H26C 0.9800 . ?
C27 H27 0.9500 . ?
C27 C28 1.371(12) . ?
C28 H28 0.9500 . ?
C29 H29 0.9500 . ?
C29 C30 1.374(11) . ?
C30 H30 0.9500 . ?
C31 H31A 0.9900 . ?
C31 H31B 0.9900 . ?
C31 C32 1.41(2) . ?
C32 C32 1.81(4) 6_556 ?
C32 H32 1.0000 . ?
C32 C33 1.41(2) . ?
C33 H33 1.0000 . ?
C33 C34 1.551(18) . ?
C34 H34A 0.9900 . ?
C34 H34B 0.9900 . ?
C35 H35 0.9500 . ?
C35 C36 1.35(2) . ?
C36 H36 0.9500 . ?
C36 C37 1.30(2) . ?
C37 H37 0.9500 . ?
C37 C38 1.46(2) . ?
C38 H38A 0.9900 . ?
C38 H38B 0.9900 . ?
Ru3 Ru3 2.254(2) 5_575 ?
Ru3 O9 2.063(6) 6 ?
Ru3 O9 2.063(6) . ?
Ru3 O10 2.068(6) 5_575 ?
Ru3 O10 2.068(6) 2_575 ?
Ru3 O12 2.284(9) . ?
O9 C39 1.267(10) . ?
O10 C39 1.259(10) . ?
O11 C48 1.388(13) . ?
O11 C49 1.420(13) . ?
O12 C54 1.236(18) . ?
O12 C57 1.531(9) . ?
N3 C44 1.259(11) . ?
N3 C45 1.421(12) . ?
C39 C40 1.475(12) . ?
C40 C41 1.366(13) . ?
C40 C53 1.397(12) . ?
C41 H41 0.9500 . ?
C41 C42 1.388(13) . ?
C42 H42 0.9500 . ?
C42 C43 1.387(13) . ?
C43 C44 1.462(13) . ?
C43 C52 1.392(13) . ?
C44 H44 0.9500 . ?
C45 C46 1.368(14) . ?
C45 C51 1.360(13) . ?
C46 H46 0.9500 . ?
C46 C47 1.408(14) . ?
C47 H47 0.9500 . ?
C47 C48 1.338(14) . ?
C48 C50 1.356(16) . ?
C49 H49A 0.9800 . ?
C49 H49B 0.9800 . ?
C49 H49C 0.9800 . ?
C50 H50 0.9500 . ?
C50 C51 1.412(15) . ?
C51 H51 0.9500 . ?
C52 H52 0.9500 . ?
C52 C53 1.406(13) . ?
C53 H53 0.9500 . ?
C54 H54 0.9500 . ?
C54 C55 1.530(10) . ?
C55 H55 1.0000 . ?
C55 C56 1.54(3) 6 ?
C55 C56 1.54(3) . ?
C56 C56 1.78(5) 6 ?
C56 H56 1.0000 . ?
C56 C57 1.555(10) . ?
C57 H57 1.0000 . ?
O13 C60 1.524(10) 6 ?
O13 C60 1.524(10) . ?
C60 C61 1.62(3) . ?
C61 C61 1.57(4) 6 ?
O14 C58 1.85(5) . ?
O14 C58 1.85(5) 2_675 ?
C58 C59 1.50(5) . ?
C59 C59 1.76(8) 2_675 ?

loop_
_geom_torsion_atom_site_label_1
_geom_torsion_atom_site_label_2
_geom_torsion_atom_site_label_3
_geom_torsion_atom_site_label_4
_geom_torsion
_geom_torsion_site_symmetry_1
_geom_torsion_site_symmetry_2
_geom_torsion_site_symmetry_3
_geom_torsion_site_symmetry_4
_geom_torsion_publ_flag
Ru1 O1 C1 O2 0.4(9) . . . . ?
Ru1 O1 C1 C2 179.0(5) . . . . ?
Ru1 O4 C16 O5 -5.1(10) . . . . ?
Ru1 O4 C16 C17 171.7(5) . . . . ?
Ru1 O7 C31 C32 176.9(13) . . . . ?
Ru1 O7 C34 C33 180.0 . . . . ?
Ru2 O2 C1 O1 0.6(9) . . . . ?
Ru2 O2 C1 C2 -178.0(5) . . . . ?
Ru2 O5 C16 O4 5.0(10) . . . . ?
Ru2 O5 C16 C17 -171.8(5) . . . . ?
Ru2 O8 C35 C36 180.0 . . . . ?
Ru2 O8 C38 C37 180.0 . . . . ?
O1 C1 C2 C3 -9.2(11) . . . . ?
O1 C1 C2 C15 171.7(7) . . . . ?
O2 C1 C2 C3 169.6(7) . . . . ?
O2 C1 C2 C15 -9.6(11) . . . . ?
O3 C10 C12 C13 -178.4(8) . . . . ?
O4 C16 C17 C18 10.4(11) . . . . ?
O4 C16 C17 C30 -164.8(7) . . . . ?
O5 C16 C17 C18 -172.6(7) . . . . ?
O5 C16 C17 C30 12.3(11) . . . . ?
O6 C25 C27 C28 178.6(9) . . . . ?
O7 C31 C32 C32 24.9(18) . . . 6_556 ?
O7 C31 C32 C33 -27(2) . . . . ?
O8 C35 C36 C37 0.0 . . . . ?
N1 C7 C8 C9 -175.8(9) . . . . ?
N1 C7 C13 C12 178.1(9) . . . . ?
N2 C22 C23 C24 177.2(9) . . . . ?
N2 C22 C28 C27 -177.4(9) . . . . ?
C1 C2 C3 C4 -177.7(8) . . . . ?
C1 C2 C15 C14 178.2(8) . . . . ?
C2 C3 C4 C5 0.0(15) . . . . ?
C3 C2 C15 C14 -1.1(13) . . . . ?
C3 C4 C5 C6 175.7(9) . . . . ?
C3 C4 C5 C14 -1.9(16) . . . . ?
C4 C5 C6 N1 -5.7(17) . . . . ?
C4 C5 C14 C15 2.4(15) . . . . ?
C5 C14 C15 C2 -0.9(15) . . . . ?
C6 N1 C7 C8 152.5(12) . . . . ?
C6 N1 C7 C13 -26.2(16) . . . . ?
C6 C5 C14 C15 -175.4(9) . . . . ?
C7 N1 C6 C5 -178.3(9) . . . . ?
C7 C8 C9 C10 -1.9(16) . . . . ?
C8 C7 C13 C12 -0.5(15) . . . . ?
C8 C9 C10 O3 -179.0(9) . . . . ?
C8 C9 C10 C12 -1.6(14) . . . . ?
C9 C10 C12 C13 4.0(14) . . . . ?
C10 C12 C13 C7 -2.9(15) . . . . ?
C11 O3 C10 C9 -9.3(13) . . . . ?
C11 O3 C10 C12 173.2(8) . . . . ?
C13 C7 C8 C9 2.9(16) . . . . ?
C14 C5 C6 N1 172.0(11) . . . . ?
C15 C2 C3 C4 1.5(13) . . . . ?
C16 C17 C18 C19 -174.0(8) . . . . ?
C16 C17 C30 C29 172.5(7) . . . . ?
C17 C18 C19 C20 1.7(14) . . . . ?
C18 C17 C30 C29 -2.8(12) . . . . ?
C18 C19 C20 C21 175.4(8) . . . . ?
C18 C19 C20 C29 -3.0(14) . . . . ?
C19 C20 C21 N2 -174.1(9) . . . . ?
C19 C20 C29 C30 1.5(13) . . . . ?
C20 C29 C30 C17 1.5(13) . . . . ?
C21 N2 C22 C23 41.4(14) . . . . ?
C21 N2 C22 C28 -142.7(10) . . . . ?
C21 C20 C29 C30 -176.9(8) . . . . ?
C22 N2 C21 C20 -176.2(8) . . . . ?
C22 C23 C24 C25 -1.7(16) . . . . ?
C23 C22 C28 C27 -1.3(15) . . . . ?
C23 C24 C25 O6 -178.8(10) . . . . ?
C23 C24 C25 C27 2.2(16) . . . . ?
C24 C25 C27 C28 -2.3(16) . . . . ?
C25 C27 C28 C22 1.9(15) . . . . ?
C26 O6 C25 C24 -9.2(15) . . . . ?
C26 O6 C25 C27 169.8(10) . . . . ?
C28 C22 C23 C24 1.3(15) . . . . ?
C29 C20 C21 N2 4.3(14) . . . . ?
C30 C17 C18 C19 1.3(12) . . . . ?
C31 O7 C31 C32 -42(3) 6_556 . . . ?
C31 O7 C34 C33 -51.7(10) . . . . ?
C31 O7 C34 C33 51.7(10) 6_556 . . . ?
C31 C32 C33 C32 92.2(17) . . . 6_556 ?
C31 C32 C33 C34 -9.6(18) . . . . ?
C32 C32 C33 C34 -101.8(10) 6_556 . . . ?
C32 C33 C34 O7 41.3(9) . . . . ?
C32 C33 C34 O7 -41.3(9) 6_556 . . . ?
C34 O7 C31 C32 50.4(19) . . . . ?
C35 O8 C38 C37 0.0 . . . . ?
C35 C36 C37 C38 0.0 . . . . ?
C36 C37 C38 O8 0.0 . . . . ?
C38 O8 C35 C36 0.0 . . . . ?
Ru3 O9 C39 O10 -6.5(12) . . . . ?
Ru3 O9 C39 C40 174.9(6) . . . . ?
Ru3 O10 C39 O9 6.4(12) 5_575 . . . ?
Ru3 O10 C39 C40 -175.0(6) 5_575 . . . ?
Ru3 O12 C54 C55 180.0 . . . . ?
Ru3 O12 C57 C56 -144.8(11) . . . 6 ?
Ru3 O12 C57 C56 144.8(11) . . . . ?
O9 C39 C40 C41 -0.7(13) . . . . ?
O9 C39 C40 C53 -176.5(8) . . . . ?
O10 C39 C40 C41 -179.4(9) . . . . ?
O10 C39 C40 C53 4.8(13) . . . . ?
O11 C48 C50 C51 -178.8(9) . . . . ?
O12 C54 C55 C56 -35.6(10) . . . 6 ?
O12 C54 C55 C56 35.6(10) . . . . ?
N3 C45 C46 C47 179.2(9) . . . . ?
N3 C45 C51 C50 -178.5(8) . . . . ?
C39 C40 C41 C42 -175.2(9) . . . . ?
C39 C40 C53 C52 172.0(8) . . . . ?
C40 C41 C42 C43 2.5(15) . . . . ?
C41 C40 C53 C52 -4.0(14) . . . . ?
C41 C42 C43 C44 176.6(9) . . . . ?
C41 C42 C43 C52 -2.3(14) . . . . ?
C42 C43 C44 N3 -179.8(9) . . . . ?
C42 C43 C52 C53 -1.0(14) . . . . ?
C43 C52 C53 C40 4.2(14) . . . . ?
C44 N3 C45 C46 -22.2(14) . . . . ?
C44 N3 C45 C51 157.1(9) . . . . ?
C44 C43 C52 C53 -179.9(8) . . . . ?
C45 N3 C44 C43 177.8(8) . . . . ?
C45 C46 C47 C48 -0.9(15) . . . . ?
C46 C45 C51 C50 0.8(14) . . . . ?
C46 C47 C48 O11 179.6(9) . . . . ?
C46 C47 C48 C50 1.1(16) . . . . ?
C47 C48 C50 C51 -0.4(16) . . . . ?
C48 C50 C51 C45 -0.6(15) . . . . ?
C49 O11 C48 C47 -179.1(10) . . . . ?
C49 O11 C48 C50 -0.5(15) . . . . ?
C51 C45 C46 C47 0.0(15) . . . . ?
C52 C43 C44 N3 -1.0(14) . . . . ?
C53 C40 C41 C42 0.6(14) . . . . ?
C54 O12 C57 C56 -35.2(11) . . . . ?
C54 O12 C57 C56 35.2(11) . . . 6 ?
C54 C55 C56 C56 -93.5(9) . . . 6 ?
C54 C55 C56 C57 -52.3(15) . . . . ?
C55 C56 C57 O12 53.9(14) . . . . ?
C55 C56 C57 C56 -41(2) . . . 6 ?
C56 C55 C56 C57 41.1(18) 6 . . . ?
C56 C56 C57 O12 94.7(10) 6 . . . ?
C57 O12 C54 C55 0.0 . . . . ?
O13 C60 C61 C61 19(2) . . . 6 ?
C60 O13 C60 C61 -31(3) 6 . . . ?
O14 C58 C59 C59 -38(4) . . . 2_675 ?
C58 O14 C58 C59 16(2) 2_675 . . . ?
